data_7210989
loop_
_publ_author_name
'Hu, Fei-Long'
'Mi, Yan'
'Gu, Yun-Qiong'
'Zhu, Li-Gang'
'Yang, Sheng-Lan'
'Wei, Han'
'Lang, Jian-Ping'

_publ_section_title
;
 Structure diversities of ten entangled coordination polymers assembled
 from reactions of Co(ii) or Ni(ii) salts with 5-(pyridin-4-yl)isophthalic
 acid in the absence or presence of auxiliary N-donor ligands
;
_journal_issue 45
_journal_name_full CrystEngComm
_journal_page_first 9553
_journal_paper_doi 10.1039/c3ce41059e
_journal_volume 15
_journal_year 2013
_chemical_formula_sum 'C92 H60 N12 O17 Zn4'
_chemical_formula_weight 1867.00
_chemical_name_systematic
; 
 ? 
;
_space_group_IT_number 2
_symmetry_space_group_name_Hall '-P 1'
_symmetry_space_group_name_H-M 'P -1'
_atom_sites_solution_hydrogens geom
_atom_sites_solution_primary direct
_atom_sites_solution_secondary difmap
_audit_creation_method SHELXL-97
_cell_angle_alpha 76.574(9)
_cell_angle_beta 78.994(8)
_cell_angle_gamma 85.999(8)
_cell_formula_units_Z 1
_cell_length_a 10.344(7)
_cell_length_b 13.377(9)
_cell_length_c 15.091(10)
_cell_measurement_temperature 296(2)
_cell_volume 1993(2)
_computing_structure_refinement 'SHELXL-97 (Sheldrick, 1997)'
_computing_structure_solution 'SHELXS-97 (Sheldrick, 1990)'
_diffrn_ambient_temperature 296(2)
_diffrn_measured_fraction_theta_full 0.982
_diffrn_measured_fraction_theta_max 0.982
_diffrn_radiation_monochromator graphite
_diffrn_radiation_source 'fine-focus sealed tube'
_diffrn_radiation_type MoK\a
_diffrn_radiation_wavelength 0.71073
_diffrn_reflns_av_R_equivalents 0.0904
_diffrn_reflns_av_sigmaI/netI 0.1868
_diffrn_reflns_limit_h_max 12
_diffrn_reflns_limit_h_min -12
_diffrn_reflns_limit_k_max 15
_diffrn_reflns_limit_k_min -15
_diffrn_reflns_limit_l_max 14
_diffrn_reflns_limit_l_min -17
_diffrn_reflns_number 11167
_diffrn_reflns_theta_full 25.01
_diffrn_reflns_theta_max 25.01
_diffrn_reflns_theta_min 1.57
_exptl_absorpt_coefficient_mu 1.271
_exptl_absorpt_correction_T_max 0.7852
_exptl_absorpt_correction_T_min 0.7852
_exptl_crystal_density_diffrn 1.555
_exptl_crystal_density_method 'not measured'
_exptl_crystal_F_000 952
_exptl_crystal_size_max 0.20
_exptl_crystal_size_mid 0.20
_exptl_crystal_size_min 0.20
_refine_diff_density_max 2.088
_refine_diff_density_min -1.191
_refine_diff_density_rms 0.145
_refine_ls_extinction_method none
_refine_ls_goodness_of_fit_ref 0.936
_refine_ls_hydrogen_treatment mixed
_refine_ls_matrix_type full
_refine_ls_number_parameters 568
_refine_ls_number_reflns 6900
_refine_ls_number_restraints 0
_refine_ls_restrained_S_all 0.936
_refine_ls_R_factor_all 0.1921
_refine_ls_R_factor_gt 0.0981
_refine_ls_shift/su_max 0.000
_refine_ls_shift/su_mean 0.000
_refine_ls_structure_factor_coef Fsqd
_refine_ls_weighting_details 'calc w=1/[\s^2^(Fo^2^)+(0.1461P)^2^+0.0000P] where P=(Fo^2^+2Fc^2^)/3'
_refine_ls_weighting_scheme calc
_refine_ls_wR_factor_gt 0.2324
_refine_ls_wR_factor_ref 0.2814
_reflns_number_gt 3155
_reflns_number_total 6900
_reflns_threshold_expression >2sigma(I)
_cod_data_source_file c3ce41059e.txt
_cod_data_source_block 1
_cod_database_code 7210989

loop_
_symmetry_equiv_pos_as_xyz
'x, y, z'
'-x, -y, -z'

loop_
_atom_site_label
_atom_site_type_symbol
_atom_site_fract_x
_atom_site_fract_y
_atom_site_fract_z
_atom_site_U_iso_or_equiv
_atom_site_adp_type
_atom_site_occupancy
_atom_site_symmetry_multiplicity
_atom_site_calc_flag
_atom_site_refinement_flags
Zn1 Zn 0.93815(12) -0.07625(9) 0.24625(8) 0.0363(4) Uani 1 1 d .
Zn2 Zn 0.56334(12) 0.54371(10) -0.24335(8) 0.0397(4) Uani 1 1 d .
N1 N 0.5597(10) 0.6754(7) -0.3577(6) 0.051(3) Uani 1 1 d .
N2 N 0.6265(9) 0.4852(7) -0.3617(6) 0.046(2) Uani 1 1 d .
N3 N 0.5346(9) 0.3984(7) -0.1435(6) 0.050(3) Uani 1 1 d .
N4 N 0.9551(9) -0.1695(7) 0.1453(6) 0.044(2) Uani 1 1 d .
N5 N 0.9346(9) -0.1952(7) 0.3632(6) 0.041(2) Uani 1 1 d .
N6 N 0.8861(10) -0.0006(7) 0.3608(6) 0.049(2) Uani 1 1 d .
O1 O 0.7925(7) 0.0087(6) 0.1876(5) 0.054(2) Uani 1 1 d .
O2 O 0.6790(8) -0.1232(6) 0.2775(6) 0.064(2) Uani 1 1 d .
O3 O 1.1051(7) -0.0067(6) 0.1936(5) 0.053(2) Uani 1 1 d .
O4 O 1.2052(9) -0.1384(7) 0.2718(7) 0.088(3) Uani 1 1 d .
O5 O 0.7059(7) 0.5894(6) -0.1927(5) 0.052(2) Uani 1 1 d .
O6 O 0.8460(9) 0.4893(8) -0.2646(7) 0.083(3) Uani 1 1 d .
O7 O 0.3883(8) 0.5954(6) -0.1825(5) 0.055(2) Uani 1 1 d .
O8 O 0.3215(8) 0.5057(6) -0.2677(5) 0.061(2) Uani 1 1 d .
O9 O 0.813(3) 0.8136(17) 0.7313(14) 0.160(13) Uani 0.50 1 d P
C1 C 0.6685(12) 0.3868(9) -0.3591(8) 0.057(3) Uani 1 1 d .
H1 H 0.6704 0.3427 -0.3017 0.068 Uiso 1 1 calc R
C2 C 0.7085(14) 0.3490(10) -0.4375(10) 0.072(4) Uani 1 1 d .
H2 H 0.7350 0.2805 -0.4340 0.086 Uiso 1 1 calc R
C3 C 0.7077(14) 0.4161(11) -0.5212(9) 0.066(4) Uani 1 1 d .
H3 H 0.7348 0.3936 -0.5758 0.079 Uiso 1 1 calc R
C4 C 0.6671(12) 0.5169(11) -0.5244(8) 0.063(4) Uani 1 1 d .
H4 H 0.6658 0.5621 -0.5813 0.076 Uiso 1 1 calc R
C5 C 0.6283(11) 0.5510(9) -0.4436(7) 0.049(3) Uani 1 1 d .
C6 C 0.5893(11) 0.6577(8) -0.4405(7) 0.046(3) Uani 1 1 d .
C7 C 0.5841(12) 0.7344(10) -0.5196(8) 0.059(3) Uani 1 1 d .
H7 H 0.6053 0.7193 -0.5778 0.071 Uiso 1 1 calc R
C8 C 0.5472(15) 0.8330(12) -0.5108(11) 0.081(5) Uani 1 1 d .
H8 H 0.5434 0.8860 -0.5626 0.098 Uiso 1 1 calc R
C9 C 0.5158(16) 0.8507(10) -0.4225(12) 0.091(5) Uani 1 1 d .
H9 H 0.4886 0.9160 -0.4135 0.109 Uiso 1 1 calc R
C10 C 0.5255(15) 0.7705(11) -0.3479(10) 0.080(5) Uani 1 1 d .
H10 H 0.5076 0.7832 -0.2886 0.096 Uiso 1 1 calc R
C11 C 0.2995(11) 0.5625(9) -0.2140(7) 0.043(3) Uani 1 1 d .
C12 C 0.8182(11) 0.5501(8) -0.2130(7) 0.037(3) Uani 1 1 d .
C13 C 0.9288(10) 0.5825(8) -0.1741(7) 0.042(3) Uani 1 1 d .
C14 C 1.0559(10) 0.5586(7) -0.2087(7) 0.038(3) Uani 1 1 d .
H14 H 1.0730 0.5198 -0.2536 0.046 Uiso 1 1 calc R
C15 C 1.1598(11) 0.5915(8) -0.1778(8) 0.046(3) Uani 1 1 d .
C16 C 1.1325(11) 0.6484(8) -0.1104(8) 0.047(3) Uani 1 1 d .
H16 H 1.2012 0.6709 -0.0890 0.056 Uiso 1 1 calc R
C17 C 0.8999(11) 0.6373(9) -0.1066(7) 0.049(3) Uani 1 1 d .
H17 H 0.8126 0.6511 -0.0825 0.059 Uiso 1 1 calc R
C18 C 0.5716(12) 0.3915(9) -0.0615(8) 0.057(3) Uani 1 1 d .
H18 H 0.6149 0.4466 -0.0537 0.068 Uiso 1 1 calc R
C19 C 0.5497(12) 0.3106(8) 0.0089(7) 0.050(3) Uani 1 1 d .
H19 H 0.5774 0.3098 0.0641 0.060 Uiso 1 1 calc R
C20 C 0.4844(10) 0.2259(7) -0.0005(7) 0.033(2) Uani 1 1 d .
C21 C 0.4413(12) 0.2311(9) -0.0814(8) 0.057(3) Uani 1 1 d .
H21 H 0.3960 0.1771 -0.0895 0.068 Uiso 1 1 calc R
C22 C 0.4670(11) 0.3201(8) -0.1523(8) 0.048(3) Uani 1 1 d .
H22 H 0.4361 0.3250 -0.2072 0.058 Uiso 1 1 calc R
C23 C 0.4641(11) 0.1345(8) 0.0765(7) 0.046(3) Uani 1 1 d .
C24 C 0.3495(11) 0.0827(8) 0.1085(7) 0.046(3) Uani 1 1 d .
H24 H 0.2765 0.1074 0.0816 0.055 Uiso 1 1 calc R
C25 C 0.3371(11) -0.0042(8) 0.1786(8) 0.047(3) Uani 1 1 d .
C26 C 0.4452(10) -0.0462(8) 0.2175(7) 0.040(3) Uani 1 1 d .
H26 H 0.4385 -0.1059 0.2640 0.048 Uiso 1 1 calc R
C27 C 0.5664(10) 0.0049(8) 0.1839(7) 0.041(3) Uani 1 1 d .
C28 C 0.5748(11) 0.0935(8) 0.1147(8) 0.049(3) Uani 1 1 d .
H28 H 0.6548 0.1263 0.0933 0.059 Uiso 1 1 calc R
C29 C 0.6880(11) -0.0430(8) 0.2201(7) 0.044(3) Uani 1 1 d .
C30 C 0.8636(13) 0.1004(9) 0.3523(9) 0.064(4) Uani 1 1 d .
H30 H 0.8763 0.1436 0.2936 0.077 Uiso 1 1 calc R
C31 C 0.8222(15) 0.1418(11) 0.4281(11) 0.080(5) Uani 1 1 d .
H31 H 0.8057 0.2122 0.4215 0.096 Uiso 1 1 calc R
C32 C 0.8056(14) 0.0770(12) 0.5143(10) 0.073(4) Uani 1 1 d .
H32 H 0.7784 0.1035 0.5668 0.088 Uiso 1 1 calc R
C33 C 0.8289(13) -0.0259(10) 0.5232(9) 0.066(4) Uani 1 1 d .
H33 H 0.8176 -0.0708 0.5811 0.079 Uiso 1 1 calc R
C34 C 0.8697(11) -0.0612(9) 0.4433(8) 0.050(3) Uani 1 1 d .
C35 C 0.8996(10) -0.1721(8) 0.4460(7) 0.041(3) Uani 1 1 d .
C36 C 0.8959(12) -0.2464(10) 0.5260(8) 0.057(3) Uani 1 1 d .
H36 H 0.8694 -0.2289 0.5831 0.068 Uiso 1 1 calc R
C37 C 0.9312(13) -0.3470(9) 0.5224(9) 0.063(4) Uani 1 1 d .
H37 H 0.9282 -0.3984 0.5762 0.076 Uiso 1 1 calc R
C38 C 0.9703(13) -0.3680(9) 0.4378(9) 0.064(4) Uani 1 1 d .
H38 H 0.9967 -0.4346 0.4326 0.077 Uiso 1 1 calc R
C39 C 0.9710(11) -0.2933(8) 0.3614(8) 0.049(3) Uani 1 1 d .
H39 H 0.9980 -0.3101 0.3041 0.059 Uiso 1 1 calc R
C40 C 1.2067(11) -0.0586(9) 0.2190(8) 0.042(3) Uani 1 1 d .
C41 C 1.0379(13) -0.1379(9) 0.0636(8) 0.060(4) Uani 1 1 d .
H41 H 1.0887 -0.0810 0.0567 0.072 Uiso 1 1 calc R
C42 C 1.0508(12) -0.1838(9) -0.0079(7) 0.051(3) Uani 1 1 d .
H42 H 1.1074 -0.1574 -0.0630 0.061 Uiso 1 1 calc R
C43 C 0.9793(10) -0.2712(7) 0.0005(7) 0.036(3) Uani 1 1 d .
C44 C 0.8910(11) -0.3030(8) 0.0814(7) 0.049(3) Uani 1 1 d .
H44 H 0.8386 -0.3591 0.0887 0.058 Uiso 1 1 calc R
C45 C 0.8804(11) -0.2508(9) 0.1523(7) 0.049(3) Uani 1 1 d .
H45 H 0.8198 -0.2726 0.2064 0.059 Uiso 1 1 calc R
C46 C 1.0009(11) -0.3275(8) -0.0740(8) 0.048(3) Uani 1 1 d .

loop_
_atom_site_aniso_label
_atom_site_aniso_U_11
_atom_site_aniso_U_22
_atom_site_aniso_U_33
_atom_site_aniso_U_23
_atom_site_aniso_U_13
_atom_site_aniso_U_12
Zn1 0.0356(8) 0.0455(8) 0.0276(7) -0.0045(5) -0.0117(6) 0.0040(6)
Zn2 0.0372(8) 0.0576(9) 0.0246(7) -0.0070(6) -0.0075(6) -0.0058(6)
N1 0.070(7) 0.056(6) 0.026(5) -0.003(4) -0.003(5) -0.023(5)
N2 0.049(6) 0.062(6) 0.027(5) -0.006(4) -0.010(4) -0.011(5)
N3 0.050(6) 0.054(6) 0.052(6) -0.021(5) -0.012(5) 0.002(5)
N4 0.044(6) 0.046(5) 0.046(6) -0.007(4) -0.022(5) -0.002(4)
N5 0.041(6) 0.053(6) 0.033(5) -0.019(4) -0.003(4) -0.008(4)
N6 0.066(7) 0.050(6) 0.029(5) -0.007(4) -0.012(5) 0.005(5)
O1 0.034(5) 0.067(5) 0.064(6) -0.007(4) -0.030(4) 0.009(4)
O2 0.054(6) 0.073(6) 0.061(6) 0.005(5) -0.028(4) 0.008(5)
O3 0.034(5) 0.067(5) 0.061(5) -0.013(4) -0.022(4) 0.004(4)
O4 0.055(6) 0.077(7) 0.114(8) 0.024(6) -0.021(6) -0.010(5)
O5 0.036(5) 0.074(5) 0.055(5) -0.021(4) -0.019(4) -0.008(4)
O6 0.060(7) 0.111(8) 0.103(8) -0.055(7) -0.042(6) 0.012(5)
O7 0.049(5) 0.073(6) 0.050(5) -0.020(4) -0.017(4) 0.003(4)
O8 0.045(5) 0.084(6) 0.060(6) -0.030(5) -0.011(4) 0.016(4)
O9 0.31(4) 0.101(17) 0.066(16) -0.027(13) -0.041(19) 0.07(2)
C1 0.063(9) 0.051(8) 0.053(8) 0.000(6) -0.017(7) -0.001(6)
C2 0.078(11) 0.067(9) 0.082(11) -0.047(8) -0.012(8) 0.009(8)
C3 0.087(11) 0.070(9) 0.042(8) -0.021(7) -0.007(7) 0.005(8)
C4 0.054(9) 0.107(12) 0.027(7) -0.008(7) -0.007(6) -0.014(8)
C5 0.049(8) 0.071(9) 0.026(6) -0.007(6) -0.007(5) -0.012(6)
C6 0.050(8) 0.051(7) 0.035(7) -0.003(5) -0.009(6) -0.019(6)
C7 0.056(9) 0.070(9) 0.046(8) 0.005(6) -0.017(6) 0.000(7)
C8 0.089(12) 0.083(11) 0.063(10) 0.012(8) -0.022(9) -0.005(9)
C9 0.102(14) 0.041(8) 0.111(14) 0.012(9) -0.004(11) -0.007(8)
C10 0.095(13) 0.065(10) 0.075(11) -0.014(8) 0.001(9) -0.020(8)
C11 0.041(7) 0.063(8) 0.034(7) -0.030(6) -0.004(5) -0.011(6)
C12 0.036(7) 0.057(7) 0.027(6) -0.025(5) -0.015(5) 0.013(5)
C13 0.028(6) 0.066(8) 0.040(7) -0.023(6) -0.016(5) 0.009(5)
C14 0.043(7) 0.044(6) 0.034(6) -0.016(5) -0.013(5) -0.001(5)
C15 0.031(7) 0.062(7) 0.053(7) -0.024(6) -0.023(5) 0.013(5)
C16 0.039(7) 0.055(7) 0.061(8) -0.033(6) -0.024(6) 0.007(5)
C17 0.037(7) 0.069(8) 0.048(7) -0.020(6) -0.018(6) 0.001(6)
C18 0.069(9) 0.069(9) 0.047(8) -0.028(7) -0.030(7) -0.004(7)
C19 0.065(9) 0.049(7) 0.033(7) 0.010(5) -0.017(6) -0.023(6)
C20 0.039(7) 0.031(6) 0.028(6) 0.001(4) -0.012(5) -0.005(5)
C21 0.057(9) 0.067(8) 0.048(8) -0.010(6) -0.008(6) -0.024(7)
C22 0.049(8) 0.059(7) 0.044(7) -0.011(6) -0.024(6) -0.004(6)
C23 0.040(7) 0.062(7) 0.035(6) 0.005(5) -0.019(5) -0.015(6)
C24 0.042(7) 0.047(7) 0.045(7) 0.004(5) -0.011(5) -0.006(5)
C25 0.037(7) 0.049(7) 0.059(8) -0.010(6) -0.019(6) 0.003(5)
C26 0.040(7) 0.050(7) 0.030(6) -0.004(5) -0.013(5) -0.006(5)
C27 0.028(6) 0.045(7) 0.049(7) -0.007(5) -0.012(5) 0.006(5)
C28 0.039(7) 0.054(7) 0.057(8) 0.000(6) -0.025(6) -0.009(6)
C29 0.049(8) 0.045(7) 0.035(7) 0.003(5) -0.014(6) -0.013(6)
C30 0.083(11) 0.055(8) 0.050(8) -0.006(6) -0.008(7) 0.011(7)
C31 0.091(12) 0.064(9) 0.100(13) -0.048(9) -0.021(10) 0.013(8)
C32 0.081(11) 0.084(11) 0.058(10) -0.031(8) -0.009(8) 0.018(8)
C33 0.081(11) 0.072(9) 0.053(9) -0.029(7) -0.014(7) 0.008(8)
C34 0.045(8) 0.058(8) 0.051(8) -0.024(6) -0.011(6) 0.006(6)
C35 0.036(7) 0.052(7) 0.037(7) -0.005(5) -0.011(5) -0.010(5)
C36 0.064(9) 0.071(9) 0.034(7) -0.004(6) -0.008(6) -0.013(7)
C37 0.078(10) 0.054(8) 0.043(8) 0.012(6) -0.005(7) -0.002(7)
C38 0.076(10) 0.041(7) 0.067(9) 0.004(6) -0.015(8) -0.005(7)
C39 0.053(8) 0.047(7) 0.046(7) -0.009(6) -0.011(6) 0.005(6)
C40 0.033(7) 0.045(7) 0.045(7) 0.000(5) -0.003(6) -0.013(5)
C41 0.070(9) 0.070(8) 0.037(7) -0.010(6) 0.002(6) -0.027(7)
C42 0.064(9) 0.073(8) 0.023(6) -0.019(6) -0.008(5) -0.017(7)
C43 0.047(7) 0.030(6) 0.031(6) -0.009(4) -0.007(5) -0.006(5)
C44 0.052(8) 0.054(7) 0.049(7) -0.019(6) -0.022(6) -0.008(6)
C45 0.043(7) 0.065(8) 0.040(7) -0.013(6) -0.008(5) 0.001(6)
C46 0.038(7) 0.056(7) 0.054(8) -0.022(6) -0.007(6) 0.000(6)

loop_
_atom_type_symbol
_atom_type_description
_atom_type_scat_dispersion_real
_atom_type_scat_dispersion_imag
_atom_type_scat_source
C C 0.0033 0.0016 'International Tables Vol C Tables 4.2.6.8 and 6.1.1.4'
H H 0.0000 0.0000 'International Tables Vol C Tables 4.2.6.8 and 6.1.1.4'
N N 0.0061 0.0033 'International Tables Vol C Tables 4.2.6.8 and 6.1.1.4'
O O 0.0106 0.0060 'International Tables Vol C Tables 4.2.6.8 and 6.1.1.4'
Zn Zn 0.2839 1.4301 'International Tables Vol C Tables 4.2.6.8 and 6.1.1.4'

loop_
_geom_angle_atom_site_label_1
_geom_angle_atom_site_label_2
_geom_angle_atom_site_label_3
_geom_angle
_geom_angle_site_symmetry_1
_geom_angle_site_symmetry_3
O3 Zn1 O1 108.5(3) . .
O3 Zn1 N5 117.4(3) . .
O1 Zn1 N5 132.4(3) . .
O3 Zn1 N4 95.6(3) . .
O1 Zn1 N4 89.0(3) . .
N5 Zn1 N4 97.8(3) . .
O3 Zn1 N6 95.9(3) . .
O1 Zn1 N6 88.4(3) . .
N5 Zn1 N6 75.8(3) . .
N4 Zn1 N6 168.4(4) . .
O5 Zn2 O7 109.1(3) . .
O5 Zn2 N2 114.8(3) . .
O7 Zn2 N2 134.4(3) . .
O5 Zn2 N1 97.3(3) . .
O7 Zn2 N1 87.8(4) . .
N2 Zn2 N1 75.3(4) . .
O5 Zn2 N3 95.9(3) . .
O7 Zn2 N3 89.2(3) . .
N2 Zn2 N3 97.8(3) . .
N1 Zn2 N3 166.8(4) . .
C6 N1 C10 119.3(11) . .
C6 N1 Zn2 116.6(8) . .
C10 N1 Zn2 124.1(8) . .
C5 N2 C1 119.6(10) . .
C5 N2 Zn2 117.0(8) . .
C1 N2 Zn2 123.4(8) . .
C22 N3 C18 117.4(10) . .
C22 N3 Zn2 124.8(8) . .
C18 N3 Zn2 117.2(8) . .
C45 N4 C41 116.6(9) . .
C45 N4 Zn1 125.6(7) . .
C41 N4 Zn1 117.5(7) . .
C35 N5 C39 117.4(9) . .
C35 N5 Zn1 118.0(7) . .
C39 N5 Zn1 124.5(7) . .
C34 N6 C30 119.4(10) . .
C34 N6 Zn1 115.7(7) . .
C30 N6 Zn1 124.8(8) . .
C29 O1 Zn1 105.8(7) . .
C40 O3 Zn1 114.0(7) . .
C12 O5 Zn2 116.3(7) . .
C11 O7 Zn2 107.6(7) . .
N2 C1 C2 122.8(12) . .
N2 C1 H1 118.6 . .
C2 C1 H1 118.6 . .
C3 C2 C1 117.4(12) . .
C3 C2 H2 121.3 . .
C1 C2 H2 121.3 . .
C2 C3 C4 120.1(11) . .
C2 C3 H3 120.0 . .
C4 C3 H3 120.0 . .
C3 C4 C5 120.2(12) . .
C3 C4 H4 119.9 . .
C5 C4 H4 119.9 . .
N2 C5 C4 119.9(11) . .
N2 C5 C6 116.1(10) . .
C4 C5 C6 124.0(11) . .
N1 C6 C7 122.3(11) . .
N1 C6 C5 114.8(10) . .
C7 C6 C5 122.9(11) . .
C8 C7 C6 119.3(12) . .
C8 C7 H7 120.3 . .
C6 C7 H7 120.3 . .
C7 C8 C9 117.8(13) . .
C7 C8 H8 121.1 . .
C9 C8 H8 121.1 . .
C10 C9 C8 119.1(14) . .
C10 C9 H9 120.4 . .
C8 C9 H9 120.4 . .
N1 C10 C9 122.2(14) . .
N1 C10 H10 118.9 . .
C9 C10 H10 118.9 . .
O8 C11 O7 123.3(11) . .
O8 C11 C15 119.7(10) . 1_455
O7 C11 C15 116.9(9) . 1_455
O6 C12 O5 124.9(10) . .
O6 C12 C13 117.6(10) . .
O5 C12 C13 117.4(9) . .
C14 C13 C17 121.2(10) . .
C14 C13 C12 119.3(9) . .
C17 C13 C12 119.5(9) . .
C13 C14 C15 120.8(9) . .
C13 C14 H14 119.6 . .
C15 C14 H14 119.6 . .
C16 C15 C14 118.8(10) . .
C16 C15 C11 120.4(9) . 1_655
C14 C15 C11 120.7(9) . 1_655
C15 C16 C46 120.5(10) . 1_565
C15 C16 H16 119.8 . .
C46 C16 H16 119.8 1_565 .
C13 C17 C46 120.0(11) . 1_565
C13 C17 H17 120.0 . .
C46 C17 H17 120.0 1_565 .
C19 C18 N3 123.7(11) . .
C19 C18 H18 118.2 . .
N3 C18 H18 118.2 . .
C18 C19 C20 119.7(11) . .
C18 C19 H19 120.2 . .
C20 C19 H19 120.2 . .
C21 C20 C19 118.6(9) . .
C21 C20 C23 121.7(9) . .
C19 C20 C23 119.7(9) . .
C20 C21 C22 118.2(10) . .
C20 C21 H21 120.9 . .
C22 C21 H21 120.9 . .
N3 C22 C21 122.3(10) . .
N3 C22 H22 118.8 . .
C21 C22 H22 118.8 . .
C24 C23 C28 117.7(10) . .
C24 C23 C20 125.4(10) . .
C28 C23 C20 116.8(9) . .
C23 C24 C25 123.0(11) . .
C23 C24 H24 118.5 . .
C25 C24 H24 118.5 . .
C24 C25 C26 120.2(10) . .
C24 C25 C40 123.3(10) . 1_455
C26 C25 C40 116.5(10) . 1_455
C25 C26 C27 117.8(10) . .
C25 C26 H26 121.1 . .
C27 C26 H26 121.1 . .
C28 C27 C26 120.4(10) . .
C28 C27 C29 120.4(9) . .
C26 C27 C29 119.0(9) . .
C27 C28 C23 120.7(10) . .
C27 C28 H28 119.6 . .
C23 C28 H28 119.6 . .
O2 C29 O1 125.8(11) . .
O2 C29 C27 119.1(10) . .
O1 C29 C27 115.1(9) . .
N6 C30 C31 121.4(12) . .
N6 C30 H30 119.3 . .
C31 C30 H30 119.3 . .
C30 C31 C32 118.4(12) . .
C30 C31 H31 120.8 . .
C32 C31 H31 120.8 . .
C33 C32 C31 120.3(12) . .
C33 C32 H32 119.8 . .
C31 C32 H32 119.8 . .
C32 C33 C34 117.5(13) . .
C32 C33 H33 121.2 . .
C34 C33 H33 121.2 . .
N6 C34 C33 123.0(11) . .
N6 C34 C35 115.5(9) . .
C33 C34 C35 121.5(11) . .
N5 C35 C36 121.2(10) . .
N5 C35 C34 114.8(9) . .
C36 C35 C34 124.0(10) . .
C35 C36 C37 120.4(11) . .
C35 C36 H36 119.8 . .
C37 C36 H36 119.8 . .
C38 C37 C36 117.4(11) . .
C38 C37 H37 121.3 . .
C36 C37 H37 121.3 . .
C39 C38 C37 120.2(12) . .
C39 C38 H38 119.9 . .
C37 C38 H38 119.9 . .
C38 C39 N5 123.4(11) . .
C38 C39 H39 118.3 . .
N5 C39 H39 118.3 . .
O4 C40 O3 126.0(10) . .
O4 C40 C25 119.8(11) . 1_655
O3 C40 C25 114.1(10) . 1_655
C42 C41 N4 123.9(11) . .
C42 C41 H41 118.0 . .
N4 C41 H41 118.0 . .
C41 C42 C43 119.9(10) . .
C41 C42 H42 120.1 . .
C43 C42 H42 120.1 . .
C44 C43 C42 117.5(9) . .
C44 C43 C46 122.0(9) . .
C42 C43 C46 120.5(9) . .
C43 C44 C45 119.7(10) . .
C43 C44 H44 120.1 . .
C45 C44 H44 120.1 . .
N4 C45 C44 122.3(10) . .
N4 C45 H45 118.8 . .
C44 C45 H45 118.8 . .
C17 C46 C16 118.7(10) 1_545 1_545
C17 C46 C43 123.8(10) 1_545 .
C16 C46 C43 117.4(10) 1_545 .

loop_
_geom_bond_atom_site_label_1
_geom_bond_atom_site_label_2
_geom_bond_distance
_geom_bond_site_symmetry_2
Zn1 O3 1.958(7) .
Zn1 O1 2.036(7) .
Zn1 N5 2.081(9) .
Zn1 N4 2.159(9) .
Zn1 N6 2.164(9) .
Zn2 O5 1.977(7) .
Zn2 O7 2.021(8) .
Zn2 N2 2.089(9) .
Zn2 N1 2.165(9) .
Zn2 N3 2.165(9) .
N1 C6 1.300(12) .
N1 C10 1.331(15) .
N2 C5 1.338(13) .
N2 C1 1.352(14) .
N3 C22 1.343(13) .
N3 C18 1.345(13) .
N4 C45 1.350(13) .
N4 C41 1.355(13) .
N5 C35 1.333(12) .
N5 C39 1.346(13) .
N6 C34 1.305(13) .
N6 C30 1.336(14) .
O1 C29 1.278(12) .
O2 C29 1.209(12) .
O3 C40 1.289(13) .
O4 C40 1.173(12) .
O5 C12 1.254(12) .
O6 C12 1.236(11) .
O7 C11 1.259(12) .
O8 C11 1.216(11) .
C1 C2 1.375(15) .
C1 H1 0.9300 .
C2 C3 1.370(17) .
C2 H2 0.9300 .
C3 C4 1.376(17) .
C3 H3 0.9300 .
C4 C5 1.379(14) .
C4 H4 0.9300 .
C5 C6 1.465(16) .
C6 C7 1.388(14) .
C7 C8 1.377(18) .
C7 H7 0.9300 .
C8 C9 1.382(19) .
C8 H8 0.9300 .
C9 C10 1.377(18) .
C9 H9 0.9300 .
C10 H10 0.9300 .
C11 C15 1.501(14) 1_455
C12 C13 1.513(14) .
C13 C14 1.364(14) .
C13 C17 1.365(13) .
C14 C15 1.385(14) .
C14 H14 0.9300 .
C15 C16 1.383(13) .
C15 C11 1.501(14) 1_655
C16 C46 1.412(14) 1_565
C16 H16 0.9300 .
C17 C46 1.388(15) 1_565
C17 H17 0.9300 .
C18 C19 1.326(14) .
C18 H18 0.9300 .
C19 C20 1.405(13) .
C19 H19 0.9300 .
C20 C21 1.364(14) .
C20 C23 1.474(13) .
C21 C22 1.406(15) .
C21 H21 0.9300 .
C22 H22 0.9300 .
C23 C24 1.363(14) .
C23 C28 1.401(15) .
C24 C25 1.372(14) .
C24 H24 0.9300 .
C25 C26 1.386(15) .
C25 C40 1.529(14) 1_455
C26 C27 1.418(13) .
C26 H26 0.9300 .
C27 C28 1.382(14) .
C27 C29 1.509(15) .
C28 H28 0.9300 .
C30 C31 1.369(16) .
C30 H30 0.9300 .
C31 C32 1.373(18) .
C31 H31 0.9300 .
C32 C33 1.361(17) .
C32 H32 0.9300 .
C33 C34 1.378(14) .
C33 H33 0.9300 .
C34 C35 1.486(15) .
C35 C36 1.371(14) .
C36 C37 1.381(16) .
C36 H36 0.9300 .
C37 C38 1.352(16) .
C37 H37 0.9300 .
C38 C39 1.338(15) .
C38 H38 0.9300 .
C39 H39 0.9300 .
C40 C25 1.529(14) 1_655
C41 C42 1.342(14) .
C41 H41 0.9300 .
C42 C43 1.395(13) .
C42 H42 0.9300 .
C43 C44 1.376(14) .
C43 C46 1.468(13) .
C44 C45 1.391(14) .
C44 H44 0.9300 .
C45 H45 0.9300 .
C46 C17 1.388(15) 1_545
C46 C16 1.412(14) 1_545

loop_
_geom_torsion_atom_site_label_1
_geom_torsion_atom_site_label_2
_geom_torsion_atom_site_label_3
_geom_torsion_atom_site_label_4
_geom_torsion
_geom_torsion_site_symmetry_1
_geom_torsion_site_symmetry_4
O5 Zn2 N1 C6 117.1(8) . .
O7 Zn2 N1 C6 -134.0(8) . .
N2 Zn2 N1 C6 3.3(8) . .
N3 Zn2 N1 C6 -57(2) . .
O5 Zn2 N1 C10 -65.1(11) . .
O7 Zn2 N1 C10 43.9(11) . .
N2 Zn2 N1 C10 -178.9(12) . .
N3 Zn2 N1 C10 121.0(16) . .
O5 Zn2 N2 C5 -94.0(8) . .
O7 Zn2 N2 C5 69.2(9) . .
N1 Zn2 N2 C5 -2.6(8) . .
N3 Zn2 N2 C5 165.8(8) . .
O5 Zn2 N2 C1 83.9(10) . .
O7 Zn2 N2 C1 -112.9(10) . .
N1 Zn2 N2 C1 175.3(10) . .
N3 Zn2 N2 C1 -16.2(10) . .
O5 Zn2 N3 C22 -165.5(9) . .
O7 Zn2 N3 C22 85.5(9) . .
N2 Zn2 N3 C22 -49.4(9) . .
N1 Zn2 N3 C22 8(2) . .
O5 Zn2 N3 C18 24.1(9) . .
O7 Zn2 N3 C18 -85.0(9) . .
N2 Zn2 N3 C18 140.2(9) . .
N1 Zn2 N3 C18 -161.9(14) . .
O3 Zn1 N4 C45 166.9(9) . .
O1 Zn1 N4 C45 -84.6(9) . .
N5 Zn1 N4 C45 48.2(9) . .
N6 Zn1 N4 C45 -7(2) . .
O3 Zn1 N4 C41 -20.4(9) . .
O1 Zn1 N4 C41 88.1(9) . .
N5 Zn1 N4 C41 -139.1(9) . .
N6 Zn1 N4 C41 165.3(16) . .
O3 Zn1 N5 C35 92.0(8) . .
O1 Zn1 N5 C35 -71.6(8) . .
N4 Zn1 N5 C35 -167.5(7) . .
N6 Zn1 N5 C35 2.7(7) . .
O3 Zn1 N5 C39 -84.8(9) . .
O1 Zn1 N5 C39 111.5(9) . .
N4 Zn1 N5 C39 15.7(9) . .
N6 Zn1 N5 C39 -174.1(10) . .
O3 Zn1 N6 C34 -120.9(9) . .
O1 Zn1 N6 C34 130.7(9) . .
N5 Zn1 N6 C34 -4.0(8) . .
N4 Zn1 N6 C34 53(2) . .
O3 Zn1 N6 C30 62.9(11) . .
O1 Zn1 N6 C30 -45.6(11) . .
N5 Zn1 N6 C30 179.7(11) . .
N4 Zn1 N6 C30 -122.8(17) . .
O3 Zn1 O1 C29 176.2(7) . .
N5 Zn1 O1 C29 -19.1(9) . .
N4 Zn1 O1 C29 80.6(7) . .
N6 Zn1 O1 C29 -88.1(7) . .
O1 Zn1 O3 C40 -173.6(7) . .
N5 Zn1 O3 C40 19.0(8) . .
N4 Zn1 O3 C40 -82.8(8) . .
N6 Zn1 O3 C40 96.1(8) . .
O7 Zn2 O5 C12 169.3(7) . .
N2 Zn2 O5 C12 -23.3(9) . .
N1 Zn2 O5 C12 -100.5(8) . .
N3 Zn2 O5 C12 78.1(8) . .
O5 Zn2 O7 C11 -178.0(7) . .
N2 Zn2 O7 C11 18.1(10) . .
N1 Zn2 O7 C11 85.0(8) . .
N3 Zn2 O7 C11 -82.0(8) . .
C5 N2 C1 C2 -2.8(19) . .
Zn2 N2 C1 C2 179.3(9) . .
N2 C1 C2 C3 2(2) . .
C1 C2 C3 C4 0(2) . .
C2 C3 C4 C5 1(2) . .
C1 N2 C5 C4 2.9(17) . .
Zn2 N2 C5 C4 -179.0(8) . .
C1 N2 C5 C6 -176.2(10) . .
Zn2 N2 C5 C6 1.9(13) . .
C3 C4 C5 N2 -1.9(18) . .
C3 C4 C5 C6 177.1(12) . .
C10 N1 C6 C7 -1.4(18) . .
Zn2 N1 C6 C7 176.6(9) . .
C10 N1 C6 C5 178.7(11) . .
Zn2 N1 C6 C5 -3.3(13) . .
N2 C5 C6 N1 1.0(16) . .
C4 C5 C6 N1 -178.1(11) . .
N2 C5 C6 C7 -178.9(11) . .
C4 C5 C6 C7 2.0(19) . .
N1 C6 C7 C8 0.4(19) . .
C5 C6 C7 C8 -179.7(12) . .
C6 C7 C8 C9 0(2) . .
C7 C8 C9 C10 1(2) . .
C6 N1 C10 C9 2(2) . .
Zn2 N1 C10 C9 -175.5(11) . .
C8 C9 C10 N1 -2(2) . .
Zn2 O7 C11 O8 3.3(14) . .
Zn2 O7 C11 C15 179.8(8) . 1_455
Zn2 O5 C12 O6 3.1(15) . .
Zn2 O5 C12 C13 -179.2(7) . .
O6 C12 C13 C14 11.0(16) . .
O5 C12 C13 C14 -166.8(10) . .
O6 C12 C13 C17 -170.6(11) . .
O5 C12 C13 C17 11.6(16) . .
C17 C13 C14 C15 -1.5(17) . .
C12 C13 C14 C15 176.8(10) . .
C13 C14 C15 C16 0.6(17) . .
C13 C14 C15 C11 178.2(10) . 1_655
C14 C15 C16 C46 -0.1(17) . 1_565
C11 C15 C16 C46 -177.7(10) 1_655 1_565
C14 C13 C17 C46 2.0(17) . 1_565
C12 C13 C17 C46 -176.4(11) . 1_565
C22 N3 C18 C19 2.9(18) . .
Zn2 N3 C18 C19 174.1(10) . .
N3 C18 C19 C20 0.0(19) . .
C18 C19 C20 C21 -2.2(17) . .
C18 C19 C20 C23 177.9(11) . .
C19 C20 C21 C22 1.4(17) . .
C23 C20 C21 C22 -178.7(10) . .
C18 N3 C22 C21 -3.6(16) . .
Zn2 N3 C22 C21 -174.0(8) . .
C20 C21 C22 N3 1.5(17) . .
C21 C20 C23 C24 -45.0(17) . .
C19 C20 C23 C24 135.0(12) . .
C21 C20 C23 C28 129.9(12) . .
C19 C20 C23 C28 -50.2(15) . .
C28 C23 C24 C25 3.0(18) . .
C20 C23 C24 C25 177.8(10) . .
C23 C24 C25 C26 -3.1(18) . .
C23 C24 C25 C40 175.9(10) . 1_455
C24 C25 C26 C27 1.4(16) . .
C40 C25 C26 C27 -177.6(9) 1_455 .
C25 C26 C27 C28 0.1(16) . .
C25 C26 C27 C29 -175.7(10) . .
C26 C27 C28 C23 0.0(17) . .
C29 C27 C28 C23 175.7(10) . .
C24 C23 C28 C27 -1.4(17) . .
C20 C23 C28 C27 -176.7(10) . .
Zn1 O1 C29 O2 3.4(14) . .
Zn1 O1 C29 C27 -178.6(7) . .
C28 C27 C29 O2 -176.5(11) . .
C26 C27 C29 O2 -0.7(16) . .
C28 C27 C29 O1 5.4(16) . .
C26 C27 C29 O1 -178.8(9) . .
C34 N6 C30 C31 -1(2) . .
Zn1 N6 C30 C31 175.4(10) . .
N6 C30 C31 C32 1(2) . .
C30 C31 C32 C33 -1(2) . .
C31 C32 C33 C34 0(2) . .
C30 N6 C34 C33 0.5(19) . .
Zn1 N6 C34 C33 -176.0(10) . .
C30 N6 C34 C35 -178.9(11) . .
Zn1 N6 C34 C35 4.6(13) . .
C32 C33 C34 N6 0(2) . .
C32 C33 C34 C35 179.0(12) . .
C39 N5 C35 C36 -2.6(15) . .
Zn1 N5 C35 C36 -179.6(8) . .
C39 N5 C35 C34 175.8(10) . .
Zn1 N5 C35 C34 -1.2(12) . .
N6 C34 C35 N5 -2.4(15) . .
C33 C34 C35 N5 178.3(11) . .
N6 C34 C35 C36 176.0(11) . .
C33 C34 C35 C36 -3.4(18) . .
N5 C35 C36 C37 1.4(18) . .
C34 C35 C36 C37 -176.9(11) . .
C35 C36 C37 C38 1(2) . .
C36 C37 C38 C39 -1(2) . .
C37 C38 C39 N5 0(2) . .
C35 N5 C39 C38 1.8(17) . .
Zn1 N5 C39 C38 178.6(9) . .
Zn1 O3 C40 O4 -3.3(16) . .
Zn1 O3 C40 C25 -179.6(7) . 1_655
C45 N4 C41 C42 -1.5(19) . .
Zn1 N4 C41 C42 -174.9(10) . .
N4 C41 C42 C43 -2(2) . .
C41 C42 C43 C44 4.1(18) . .
C41 C42 C43 C46 -174.7(11) . .
C42 C43 C44 C45 -2.9(17) . .
C46 C43 C44 C45 175.9(10) . .
C41 N4 C45 C44 2.7(17) . .
Zn1 N4 C45 C44 175.5(8) . .
C43 C44 C45 N4 -0.5(18) . .
C44 C43 C46 C17 46.0(17) . 1_545
C42 C43 C46 C17 -135.4(13) . 1_545
C44 C43 C46 C16 -130.4(12) . 1_545
C42 C43 C46 C16 48.3(16) . 1_545
